data_1519874
loop_
_publ_author_name
'Hursthouse, Michael B.'
'Huth, Susanne. L.'
'Withnell, J.'

_publ_section_title
;
 [2-(1H-1,2,4-Triazol-1-ylmethyl)phenyl]methanol
;
_journal_name_full 'Crystal Structure Report Archive'
_journal_page_first 282
_journal_year 2007
_chemical_formula_sum 'C10 H11 N3 O'
_chemical_formula_weight 189.22
_chemical_melting_point 99.0(10)
_chemical_name_systematic
;
 [2-(1H-1,2,4-Triazol-1-ylmethyl)phenyl]methanol
;
_space_group_IT_number 34
_symmetry_cell_setting orthorhombic
_symmetry_space_group_name_Hall 'P 2 -2n'
_symmetry_space_group_name_H-M 'P n n 2'
_atom_sites_solution_hydrogens geom
_atom_sites_solution_primary direct
_atom_sites_solution_secondary difmap
_cell_angle_alpha 90.00
_cell_angle_beta 90.00
_cell_angle_gamma 90.00
_cell_formula_units_Z 4
_cell_length_a 12.7013(4)
_cell_length_b 16.5159(6)
_cell_length_c 4.31640(10)
_cell_measurement_reflns_used 10199
_cell_measurement_temperature 120(2)
_cell_measurement_theta_max 27.48
_cell_measurement_theta_min 2.91
_cell_volume 905.47(5)
_computing_cell_refinement 'DENZO (Otwinowski & Minor, 1997) & COLLECT (Hooft, R.W.W., 1998)'
_computing_data_collection 'COLLECT (Hooft, R.W.W., 1998)'
_computing_data_reduction 'DENZO (Otwinowski & Minor, 1997) & COLLECT (Hooft, R.W.W., 1998)'
_computing_structure_refinement 'SHELXL-97 (Sheldrick, 1997)'
_computing_structure_solution 'SHELXS-97 (Sheldrick, 1997)'
_diffrn_ambient_temperature 120(2)
_diffrn_detector_area_resol_mean 9.091
_diffrn_measured_fraction_theta_full 0.998
_diffrn_measured_fraction_theta_max 0.998
_diffrn_measurement_device_type 'Bruker-Nonius 95mm CCD camera on \k-goniostat'
_diffrn_measurement_method '\f & \w scans'
_diffrn_radiation_monochromator graphite
_diffrn_radiation_source 'Bruker-Nonius FR591 rotating anode'
_diffrn_radiation_type MoK\a
_diffrn_radiation_wavelength 0.71073
_diffrn_reflns_av_R_equivalents 0.0516
_diffrn_reflns_av_sigmaI/netI 0.0312
_diffrn_reflns_limit_h_max 16
_diffrn_reflns_limit_h_min -16
_diffrn_reflns_limit_k_max 21
_diffrn_reflns_limit_k_min -21
_diffrn_reflns_limit_l_max 5
_diffrn_reflns_limit_l_min -5
_diffrn_reflns_number 10284
_diffrn_reflns_theta_full 27.49
_diffrn_reflns_theta_max 27.49
_diffrn_reflns_theta_min 2.94
_exptl_absorpt_coefficient_mu 0.094
_exptl_absorpt_correction_T_max 0.9953
_exptl_absorpt_correction_T_min 0.9723
_exptl_absorpt_correction_type multi-scan
_exptl_absorpt_process_details 'SADABS V2.10 (Sheldrick, G.M., 2003)'
_exptl_crystal_colour yellow
_exptl_crystal_density_diffrn 1.388
_exptl_crystal_density_method 'not measured'
_exptl_crystal_description rod
_exptl_crystal_F_000 400
_exptl_crystal_size_max 0.30
_exptl_crystal_size_mid 0.05
_exptl_crystal_size_min 0.05
_refine_diff_density_max 0.171
_refine_diff_density_min -0.169
_refine_diff_density_rms 0.039
_refine_ls_abs_structure_details 'Flack H D (1983), Acta Cryst. A39, 876-881'
_refine_ls_abs_structure_Flack -10(10)
_refine_ls_extinction_coef 0.011(4)
_refine_ls_extinction_expression Fc^*^=kFc[1+0.001xFc^2^\l^3^/sin(2\q)]^-1/4^
_refine_ls_extinction_method SHELXL
_refine_ls_goodness_of_fit_ref 1.105
_refine_ls_hydrogen_treatment constr
_refine_ls_matrix_type full
_refine_ls_number_parameters 128
_refine_ls_number_reflns 1180
_refine_ls_number_restraints 1
_refine_ls_restrained_S_all 1.105
_refine_ls_R_factor_all 0.0424
_refine_ls_R_factor_gt 0.0329
_refine_ls_shift/su_max 0.000
_refine_ls_shift/su_mean 0.000
_refine_ls_structure_factor_coef Fsqd
_refine_ls_weighting_details 'calc w=1/[\s^2^(Fo^2^)+(0.0424P)^2^+0.1000P] where P=(Fo^2^+2Fc^2^)/3'
_refine_ls_weighting_scheme calc
_refine_ls_wR_factor_gt 0.0785
_refine_ls_wR_factor_ref 0.0829
_reflns_number_gt 1023
_reflns_number_total 1180
_reflns_threshold_expression >2sigma(I)
_cod_data_source_file eCrystal-282.cif
_cod_data_source_block 2007jmw0003
_cod_depositor_comments
;
Citation :
Sample, Donated and Hursthouse, Michael B. and Huth, Susanne. L. and 
Withnell, J. (2007) 
University of Southampton, Crystal Structure Report Archive. 
(doi:10.5258/ecrystals/282)

More at:
http://ecrystals.chem.soton.ac.uk/282/

The following automatic conversions were performed:

'_chemical_melting_point' value '98.0 - 100.0' was changed to
'99.0(10)' - the average value was taken and precision was estimated.

'_symmetry_cell_setting' value 'Orthorhombic' changed to
'orthorhombic' according to the built-in table from CIF Core
dictionary named 'cif_core.dic' version 2.4.1 from 2010-06-29.

Automatic conversion script
Id: cif_fix_values 3392 2015-05-12 13:50:21Z andrius 
;
_cod_original_sg_symbol_H-M Pnn2
_cod_database_code 1519874

loop_
_symmetry_equiv_pos_as_xyz
'x, y, z'
'-x, -y, z'
'-x+1/2, y+1/2, z+1/2'
'x+1/2, -y+1/2, z+1/2'

loop_
_atom_site_label
_atom_site_type_symbol
_atom_site_fract_x
_atom_site_fract_y
_atom_site_fract_z
_atom_site_U_iso_or_equiv
_atom_site_adp_type
_atom_site_occupancy
_atom_site_symmetry_multiplicity
_atom_site_calc_flag
_atom_site_refinement_flags
_atom_site_disorder_assembly
_atom_site_disorder_group
C1 C 0.24060(15) 0.05816(12) 0.4126(5) 0.0240(4) Uani 1 1 d . . .
H1 H 0.2920 0.0338 0.2827 0.029 Uiso 1 1 calc R . .
C2 C 0.09821(15) 0.07933(11) 0.6402(5) 0.0227(4) Uani 1 1 d . . .
H2 H 0.0277 0.0761 0.7123 0.027 Uiso 1 1 calc R . .
C3 C 0.15073(15) 0.20850(11) 0.9178(5) 0.0218(4) Uani 1 1 d . . .
H3A H 0.2128 0.2165 1.0530 0.026 Uiso 1 1 calc R . .
H3B H 0.0885 0.2000 1.0521 0.026 Uiso 1 1 calc R . .
C4 C 0.13415(15) 0.28324(11) 0.7219(5) 0.0196(4) Uani 1 1 d . . .
C5 C 0.21787(15) 0.33325(11) 0.6275(4) 0.0181(4) Uani 1 1 d . . .
C6 C 0.19594(15) 0.39818(11) 0.4304(5) 0.0219(4) Uani 1 1 d . . .
H6 H 0.2520 0.4317 0.3612 0.026 Uiso 1 1 calc R . .
C7 C 0.09408(15) 0.41471(12) 0.3337(5) 0.0248(5) Uani 1 1 d . . .
H7 H 0.0811 0.4591 0.1991 0.030 Uiso 1 1 calc R . .
C8 C 0.01146(15) 0.36676(12) 0.4325(6) 0.0267(5) Uani 1 1 d . . .
H8 H -0.0586 0.3784 0.3693 0.032 Uiso 1 1 calc R . .
C9 C 0.03199(15) 0.30157(11) 0.6245(5) 0.0233(4) Uani 1 1 d . . .
H9 H -0.0248 0.2685 0.6917 0.028 Uiso 1 1 calc R . .
C10 C 0.32973(14) 0.31848(11) 0.7386(5) 0.0223(4) Uani 1 1 d . . .
H10A H 0.3303 0.3194 0.9679 0.027 Uiso 1 1 calc R . .
H10B H 0.3518 0.2637 0.6718 0.027 Uiso 1 1 calc R . .
N1 N 0.16695(12) 0.13680(9) 0.7235(4) 0.0196(4) Uani 1 1 d . . .
N2 N 0.26025(13) 0.12427(9) 0.5759(4) 0.0226(4) Uani 1 1 d . . .
N3 N 0.14163(13) 0.02750(10) 0.4437(5) 0.0256(4) Uani 1 1 d . . .
O1 O 0.40444(10) 0.37569(8) 0.6282(4) 0.0270(4) Uani 1 1 d . . .
H1A H 0.3972 0.4195 0.7247 0.041 Uiso 1 1 d R . .

loop_
_atom_site_aniso_label
_atom_site_aniso_U_11
_atom_site_aniso_U_22
_atom_site_aniso_U_33
_atom_site_aniso_U_23
_atom_site_aniso_U_13
_atom_site_aniso_U_12
C1 0.0237(10) 0.0205(10) 0.0277(11) -0.0015(9) -0.0020(10) 0.0045(8)
C2 0.0219(10) 0.0186(9) 0.0276(11) 0.0024(9) -0.0012(9) -0.0016(7)
C3 0.0271(10) 0.0200(9) 0.0182(9) -0.0034(9) 0.0019(10) -0.0023(8)
C4 0.0214(10) 0.0180(9) 0.0195(9) -0.0045(8) 0.0003(8) 0.0014(7)
C5 0.0191(9) 0.0182(9) 0.0170(9) -0.0044(8) 0.0007(8) 0.0013(7)
C6 0.0240(10) 0.0192(9) 0.0226(10) -0.0017(9) 0.0041(9) -0.0012(8)
C7 0.0275(12) 0.0217(11) 0.0251(11) -0.0015(9) -0.0026(8) 0.0065(8)
C8 0.0196(10) 0.0273(10) 0.0333(11) -0.0037(10) -0.0073(10) 0.0034(8)
C9 0.0187(9) 0.0247(10) 0.0264(11) -0.0049(9) 0.0009(8) -0.0032(8)
C10 0.0200(10) 0.0200(10) 0.0270(11) -0.0018(9) 0.0007(9) 0.0003(7)
N1 0.0202(8) 0.0182(8) 0.0203(8) 0.0028(7) -0.0003(7) 0.0000(6)
N2 0.0197(8) 0.0215(9) 0.0266(9) -0.0009(7) 0.0009(8) 0.0016(7)
N3 0.0271(9) 0.0188(8) 0.0308(9) 0.0004(8) -0.0052(9) 0.0011(7)
O1 0.0182(7) 0.0249(7) 0.0380(9) -0.0049(7) 0.0043(7) -0.0015(6)

loop_
_atom_type_symbol
_atom_type_description
_atom_type_scat_dispersion_real
_atom_type_scat_dispersion_imag
_atom_type_scat_source
C C 0.0033 0.0000 'International Tables Vol C Tables 4.2.6.8 and 6.1.1.4'
H H 0.0000 0.0000 'International Tables Vol C Tables 4.2.6.8 and 6.1.1.4'
N N 0.0061 0.0000 'International Tables Vol C Tables 4.2.6.8 and 6.1.1.4'
O O 0.0106 0.0000 'International Tables Vol C Tables 4.2.6.8 and 6.1.1.4'

loop_
_geom_angle_atom_site_label_1
_geom_angle_atom_site_label_2
_geom_angle_atom_site_label_3
_geom_angle
_geom_angle_site_symmetry_1
_geom_angle_site_symmetry_3
N2 C1 N3 115.37(19) . .
N2 C1 H1 122.3 . .
N3 C1 H1 122.3 . .
N3 C2 N1 111.01(17) . .
N3 C2 H2 124.5 . .
N1 C2 H2 124.5 . .
N1 C3 C4 111.06(16) . .
N1 C3 H3A 109.4 . .
C4 C3 H3A 109.4 . .
N1 C3 H3B 109.4 . .
C4 C3 H3B 109.4 . .
H3A C3 H3B 108.0 . .
C9 C4 C5 119.18(18) . .
C9 C4 C3 118.36(17) . .
C5 C4 C3 122.44(17) . .
C6 C5 C4 118.45(17) . .
C6 C5 C10 120.13(17) . .
C4 C5 C10 121.41(17) . .
C7 C6 C5 121.37(18) . .
C7 C6 H6 119.3 . .
C5 C6 H6 119.3 . .
C8 C7 C6 120.19(19) . .
C8 C7 H7 119.9 . .
C6 C7 H7 119.9 . .
C7 C8 C9 119.18(18) . .
C7 C8 H8 120.4 . .
C9 C8 H8 120.4 . .
C8 C9 C4 121.60(18) . .
C8 C9 H9 119.2 . .
C4 C9 H9 119.2 . .
O1 C10 C5 114.32(16) . .
O1 C10 H10A 108.7 . .
C5 C10 H10A 108.7 . .
O1 C10 H10B 108.7 . .
C5 C10 H10B 108.7 . .
H10A C10 H10B 107.6 . .
C2 N1 N2 109.52(16) . .
C2 N1 C3 129.42(16) . .
N2 N1 C3 120.86(14) . .
C1 N2 N1 102.15(15) . .
C2 N3 C1 101.95(17) . .
C10 O1 H1A 109.5 . .

loop_
_geom_bond_atom_site_label_1
_geom_bond_atom_site_label_2
_geom_bond_distance
_geom_bond_site_symmetry_2
C1 N2 1.323(3) .
C1 N3 1.362(3) .
C1 H1 0.9500 .
C2 N3 1.325(3) .
C2 N1 1.339(2) .
C2 H2 0.9500 .
C3 N1 1.466(2) .
C3 C4 1.511(3) .
C3 H3A 0.9900 .
C3 H3B 0.9900 .
C4 C9 1.397(3) .
C4 C5 1.407(3) .
C5 C6 1.397(3) .
C5 C10 1.519(3) .
C6 C7 1.387(3) .
C6 H6 0.9500 .
C7 C8 1.382(3) .
C7 H7 0.9500 .
C8 C9 1.383(3) .
C8 H8 0.9500 .
C9 H9 0.9500 .
C10 O1 1.421(2) .
C10 H10A 0.9900 .
C10 H10B 0.9900 .
N1 N2 1.361(2) .
O1 H1A 0.8400 .
